data_7706775
loop_
_publ_author_name
'Xing, Tian'
'Prior, Timothy J.'
'Chen, Kai'
'Redshaw, Carl'

_publ_section_title
;
 Titanium complexes bearing oxa- and azacalix[4, 6]arenes: structural
 studies and use in the ring opening homo-/co-polymerization of cyclic
 esters.
;
_journal_issue 12
_journal_name_full 'Dalton transactions (Cambridge, England : 2003)'
_journal_page_first 4396
_journal_page_last 4407
_journal_paper_doi 10.1039/d1dt00189b
_journal_volume 50
_journal_year 2021
_chemical_formula_moiety
;  
C136 H164 O19 Ti4 [MeCN]
;
_chemical_formula_sum 'C136 H164 O19 Ti4'
_chemical_formula_weight 2294.26
_space_group_crystal_system monoclinic
_space_group_IT_number 15
_space_group_name_Hall '-C 2yc'
_space_group_name_H-M_alt 'C 1 2/c 1'
_atom_sites_solution_hydrogens geom
_audit_creation_method SHELXL-2018/3
_audit_update_record
;
2021-02-24 deposited with the CCDC.	2021-03-05 downloaded from the CCDC.
;
_cell_angle_alpha 90
_cell_angle_beta 113.009(3)
_cell_angle_gamma 90
_cell_formula_units_Z 4
_cell_length_a 28.1243(7)
_cell_length_b 17.7721(4)
_cell_length_c 31.2326(9)
_cell_measurement_reflns_used 6769
_cell_measurement_temperature 100(2)
_cell_measurement_theta_max 62.826
_cell_measurement_theta_min 3.422
_cell_volume 14369.0(7)
_computing_cell_refinement 'CrysAlisPro 1.171.40.67a (Rigaku OD, 2019)'
_computing_data_collection 'CrysAlisPro 1.171.40.67a (Rigaku OD, 2019)'
_computing_data_reduction 'CrysAlisPro 1.171.40.67a (Rigaku OD, 2019)'
_computing_molecular_graphics 'Olex2; Mercury'
_computing_publication_material 'CIFTAB, WinGX'
_computing_structure_refinement 'SHELXL-2018/3 (Sheldrick, 2018)'
_computing_structure_solution 'SHELXT (Sheldrick, 2015)'
_diffrn_ambient_temperature 100(2)
_diffrn_detector_area_resol_mean 10.000
_diffrn_measured_fraction_theta_full 0.983
_diffrn_measured_fraction_theta_max 0.983
_diffrn_measurement_device_type 'XtaLAB AFC11 (RCD3): quarter-chi single'
_diffrn_measurement_method \w-scans
_diffrn_radiation_type CuK\a
_diffrn_radiation_wavelength 1.54178
_diffrn_reflns_av_R_equivalents 0.0985
_diffrn_reflns_av_unetI/netI 0.0938
_diffrn_reflns_Laue_measured_fraction_full 0.983
_diffrn_reflns_Laue_measured_fraction_max 0.983
_diffrn_reflns_limit_h_max 33
_diffrn_reflns_limit_h_min -32
_diffrn_reflns_limit_k_max 21
_diffrn_reflns_limit_k_min -20
_diffrn_reflns_limit_l_max 37
_diffrn_reflns_limit_l_min -37
_diffrn_reflns_number 46006
_diffrn_reflns_point_group_measured_fraction_full 0.983
_diffrn_reflns_point_group_measured_fraction_max 0.983
_diffrn_reflns_theta_full 66.594
_diffrn_reflns_theta_max 66.594
_diffrn_reflns_theta_min 3.016
_diffrn_source 'Rotating-anode X-ray tube'
_exptl_absorpt_coefficient_mu 2.275
_exptl_absorpt_correction_T_max 1.000
_exptl_absorpt_correction_T_min 0.52429
_exptl_absorpt_correction_type multi-scan
_exptl_absorpt_process_details
;
CrysAlisPro 1.171.40.67a (Rigaku Oxford Diffraction, 2019)
Empirical absorption correction using spherical harmonics,
 implemented in SCALE3 ABSPACK scaling algorithm.
;
_exptl_crystal_colour orange
_exptl_crystal_density_diffrn 1.061
_exptl_crystal_description lath
_exptl_crystal_F_000 4880
_exptl_crystal_size_max 0.160
_exptl_crystal_size_mid 0.030
_exptl_crystal_size_min 0.010
_platon_squeeze_details
;
Extra solvent modelled as one MeCN per pocket (22e)
;
_refine_diff_density_max 0.771
_refine_diff_density_min -0.375
_refine_diff_density_rms 0.080
_refine_ls_extinction_method none
_refine_ls_goodness_of_fit_ref 1.024
_refine_ls_hydrogen_treatment constr
_refine_ls_matrix_type full
_refine_ls_number_parameters 697
_refine_ls_number_reflns 12485
_refine_ls_number_restraints 48
_refine_ls_restrained_S_all 1.027
_refine_ls_R_factor_all 0.1277
_refine_ls_R_factor_gt 0.0848
_refine_ls_shift/su_max 0.001
_refine_ls_shift/su_mean 0.000
_refine_ls_structure_factor_coef Fsqd
_refine_ls_weighting_details 'w=1/[\s^2^(Fo^2^)+(0.1274P)^2^+11.6039P] where P=(Fo^2^+2Fc^2^)/3'
_refine_ls_weighting_scheme calc
_refine_ls_wR_factor_gt 0.2076
_refine_ls_wR_factor_ref 0.2337
_reflns_Friedel_coverage 0.000
_reflns_number_gt 7979
_reflns_number_total 12485
_reflns_threshold_expression 'I > 2\s(I)'
_cod_data_source_file d1dt00189b2.cif
_cod_data_source_block 2
_cod_depositor_comments 'Adding full bibliography for 7706773--7706779.cif.'
_cod_original_sg_symbol_H-M 'C 2/c'
_cod_database_code 7706775
_shelx_shelxl_version_number 2018/3
_shelx_space_group_comment
;
The symmetry employed for this shelxl refinement is uniquely defined
by the following loop, which should always be used as a source of
symmetry information in preference to the above space-group names.
They are only intended as comments.
;
_shelx_estimated_absorpt_t_min 0.712
_shelx_estimated_absorpt_t_max 0.978
_platon_squeeze_void_probe_radius 1.20

loop_
_space_group_symop_operation_xyz
'x, y, z'
'-x, y, -z+1/2'
'x+1/2, y+1/2, z'
'-x+1/2, y+1/2, -z+1/2'
'-x, -y, -z'
'x, -y, z-1/2'
'-x+1/2, -y+1/2, -z'
'x+1/2, -y+1/2, z-1/2'

loop_
_atom_site_label
_atom_site_type_symbol
_atom_site_fract_x
_atom_site_fract_y
_atom_site_fract_z
_atom_site_U_iso_or_equiv
_atom_site_adp_type
_atom_site_occupancy
_atom_site_site_symmetry_order
_atom_site_calc_flag
_atom_site_refinement_flags_posn
_atom_site_refinement_flags_adp
_atom_site_refinement_flags_occupancy
_atom_site_disorder_assembly
_atom_site_disorder_group
C1 C 0.4104(2) 0.1798(3) 0.74285(16) 0.0501(12) Uani 1 1 d . . . . .
C2 C 0.4439(2) 0.1273(3) 0.77261(16) 0.0616(15) Uani 1 1 d . . . . .
C6 C 0.3694(2) 0.1571(3) 0.70249(16) 0.0698(18) Uani 1 1 d . . . . .
O9 O 0.4941(2) 0.4553(3) 0.7704(2) 0.0485(15) Uani 0.5 1 d . . P . .
C3A C 0.4439(3) 0.0508(4) 0.7626(3) 0.054(2) Uiso 0.664(6) 1 d . U P A 1
H3A H 0.469960 0.018172 0.782467 0.065 Uiso 0.664(6) 1 calc R U P A 1
C4A C 0.4041(3) 0.0232(5) 0.7219(3) 0.060(2) Uiso 0.664(6) 1 d . U P A 1
C5A C 0.3708(3) 0.0761(4) 0.6928(3) 0.054(2) Uiso 0.664(6) 1 d . U P A 1
H5A H 0.346559 0.058399 0.663775 0.064 Uiso 0.664(6) 1 calc R U P A 1
C7A C 0.3970(4) -0.0605(6) 0.7086(4) 0.083(3) Uiso 0.664(6) 1 d . U P A 1
C8A C 0.3416(5) -0.0833(9) 0.6959(6) 0.119(4) Uiso 0.664(6) 1 d . U P A 1
H8A1 H 0.332194 -0.075705 0.722684 0.178 Uiso 0.664(6) 1 calc R U P A 1
H8A2 H 0.319105 -0.052556 0.669763 0.178 Uiso 0.664(6) 1 calc R U P A 1
H8A3 H 0.337307 -0.136509 0.686928 0.178 Uiso 0.664(6) 1 calc R U P A 1
C9A C 0.4109(5) -0.0722(7) 0.6677(4) 0.098(3) Uiso 0.664(6) 1 d . U P A 1
H9A1 H 0.390322 -0.038465 0.642430 0.147 Uiso 0.664(6) 1 calc R U P A 1
H9A2 H 0.447708 -0.061371 0.676531 0.147 Uiso 0.664(6) 1 calc R U P A 1
H9A3 H 0.403911 -0.124546 0.657182 0.147 Uiso 0.664(6) 1 calc R U P A 1
C10A C 0.4268(7) -0.1101(9) 0.7487(6) 0.140(5) Uiso 0.664(6) 1 d . U P A 1
H10A H 0.416233 -0.100246 0.774614 0.211 Uiso 0.664(6) 1 calc R U P A 1
H10B H 0.420022 -0.162948 0.739306 0.211 Uiso 0.664(6) 1 calc R U P A 1
H10C H 0.463819 -0.099773 0.758656 0.211 Uiso 0.664(6) 1 calc R U P A 1
C3B C 0.4150(5) 0.0563(7) 0.7628(4) 0.038(3) Uiso 0.336(6) 1 d . U P A 2
H3B H 0.430239 0.017397 0.784798 0.045 Uiso 0.336(6) 1 calc R U P A 2
C4B C 0.3682(6) 0.0365(8) 0.7259(5) 0.049(4) Uiso 0.336(6) 1 d . U P A 2
C5B C 0.3419(5) 0.0965(7) 0.6963(4) 0.039(3) Uiso 0.336(6) 1 d . U P A 2
H5B H 0.307405 0.092781 0.674091 0.046 Uiso 0.336(6) 1 calc R U P A 2
C7B C 0.3481(7) -0.0414(11) 0.7182(7) 0.072(5) Uiso 0.336(6) 1 d . U P A 2
C8B C 0.2922(7) -0.0440(11) 0.7160(7) 0.074(5) Uiso 0.336(6) 1 d . U P A 2
H8B1 H 0.279514 -0.095914 0.710902 0.111 Uiso 0.336(6) 1 calc R U P A 2
H8B2 H 0.291778 -0.025395 0.745418 0.111 Uiso 0.336(6) 1 calc R U P A 2
H8B3 H 0.269906 -0.012213 0.690385 0.111 Uiso 0.336(6) 1 calc R U P A 2
C9B C 0.3450(6) -0.0673(10) 0.6669(6) 0.063(4) Uiso 0.336(6) 1 d . U P A 2
H9B1 H 0.331761 -0.118921 0.660516 0.094 Uiso 0.336(6) 1 calc R U P A 2
H9B2 H 0.321804 -0.033455 0.643146 0.094 Uiso 0.336(6) 1 calc R U P A 2
H9B3 H 0.379556 -0.065188 0.666324 0.094 Uiso 0.336(6) 1 calc R U P A 2
C10B C 0.3840(8) -0.1012(11) 0.7501(7) 0.081(6) Uiso 0.336(6) 1 d . U P A 2
H10D H 0.367514 -0.150699 0.742439 0.121 Uiso 0.336(6) 1 calc R U P A 2
H10E H 0.416659 -0.102004 0.745648 0.121 Uiso 0.336(6) 1 calc R U P A 2
H10F H 0.390926 -0.089054 0.782593 0.121 Uiso 0.336(6) 1 calc R U P A 2
C11 C 0.3337(2) 0.2139(3) 0.66857(16) 0.0628(15) Uani 1 1 d . . . . .
H11A H 0.300152 0.214904 0.671900 0.075 Uiso 1 1 calc R U . . .
H11B H 0.349187 0.264796 0.675880 0.075 Uiso 1 1 calc R U . . .
C12 C 0.36667(18) 0.1997(3) 0.60536(16) 0.0498(12) Uani 1 1 d . . . . .
C13 C 0.32528(19) 0.1936(3) 0.61943(17) 0.0567(13) Uani 1 1 d . . . . .
C14 C 0.2794(2) 0.1604(3) 0.58904(17) 0.0634(15) Uani 1 1 d . . . . .
H14 H 0.250917 0.157125 0.598107 0.076 Uiso 1 1 calc R U . . .
C15 C 0.2742(2) 0.1320(3) 0.54589(17) 0.0615(15) Uani 1 1 d . . . . .
C16 C 0.3175(2) 0.1345(3) 0.53533(17) 0.0577(14) Uani 1 1 d . . . . .
H16 H 0.315268 0.113182 0.506734 0.069 Uiso 1 1 calc R U . . .
C17 C 0.3645(2) 0.1669(3) 0.56449(16) 0.0525(12) Uani 1 1 d . . . . .
C18 C 0.2230(2) 0.1005(3) 0.51094(18) 0.0697(17) Uani 1 1 d . . . . .
C19 C 0.1813(2) 0.0983(4) 0.5306(2) 0.084(2) Uani 1 1 d . . . . .
H19A H 0.175718 0.149159 0.539871 0.126 Uiso 1 1 calc R U . . .
H19B H 0.149076 0.079345 0.506835 0.126 Uiso 1 1 calc R U . . .
H19C H 0.192280 0.065038 0.557775 0.126 Uiso 1 1 calc R U . . .
C20 C 0.2307(3) 0.0208(3) 0.4969(2) 0.0807(19) Uani 1 1 d . . . . .
H20A H 0.257457 0.020904 0.484123 0.121 Uiso 1 1 calc R U . . .
H20B H 0.241413 -0.012081 0.524262 0.121 Uiso 1 1 calc R U . . .
H20C H 0.198209 0.002226 0.473322 0.121 Uiso 1 1 calc R U . . .
C21 C 0.2048(3) 0.1505(4) 0.4677(2) 0.093(2) Uani 1 1 d . . . . .
H21A H 0.231506 0.152159 0.454888 0.140 Uiso 1 1 calc R U . . .
H21B H 0.172854 0.129974 0.444383 0.140 Uiso 1 1 calc R U . . .
H21C H 0.198417 0.201511 0.476175 0.140 Uiso 1 1 calc R U . . .
C22 C 0.4121(2) 0.1591(3) 0.55304(17) 0.0552(12) Uani 1 1 d . . . . .
H22A H 0.442990 0.159660 0.582637 0.066 Uiso 1 1 calc R U . . .
H22B H 0.410872 0.109132 0.538604 0.066 Uiso 1 1 calc R U . . .
C23 C 0.44582(18) 0.2850(3) 0.53851(15) 0.0453(11) Uani 1 1 d . . . . .
C24 C 0.4197(2) 0.2181(3) 0.52111(16) 0.0540(12) Uani 1 1 d . . . . .
C28 C 0.45517(19) 0.3368(3) 0.50921(16) 0.0477(11) Uani 1 1 d . . . . .
C25A C 0.3934(5) 0.2104(6) 0.4719(4) 0.043(3) Uiso 0.480(12) 1 d . U P B 1
H25A H 0.369770 0.170025 0.459874 0.051 Uiso 0.480(12) 1 calc R U P B 1
C26A C 0.4013(5) 0.2605(7) 0.4409(4) 0.049(3) Uiso 0.480(12) 1 d . U P B 1
C27A C 0.4289(5) 0.3245(7) 0.4594(4) 0.047(3) Uiso 0.480(12) 1 d . U P B 1
H27A H 0.430980 0.362398 0.438734 0.056 Uiso 0.480(12) 1 calc R U P B 1
C29A C 0.3800(4) 0.2425(5) 0.3883(3) 0.047(3) Uiso 0.480(12) 1 d D U P B 1
C30A C 0.4062(8) 0.1701(9) 0.3790(8) 0.135(8) Uiso 0.480(12) 1 d D U P B 1
H30A H 0.405549 0.130217 0.400503 0.203 Uiso 0.480(12) 1 calc R U P B 1
H30B H 0.387349 0.153306 0.346924 0.203 Uiso 0.480(12) 1 calc R U P B 1
H30C H 0.442058 0.181299 0.383944 0.203 Uiso 0.480(12) 1 calc R U P B 1
C31A C 0.3769(8) 0.3092(8) 0.3598(7) 0.128(7) Uiso 0.480(12) 1 d D U P B 1
H31A H 0.363203 0.294883 0.326844 0.192 Uiso 0.480(12) 1 calc R U P B 1
H31B H 0.353909 0.346399 0.364886 0.192 Uiso 0.480(12) 1 calc R U P B 1
H31C H 0.411403 0.330972 0.368461 0.192 Uiso 0.480(12) 1 calc R U P B 1
C32A C 0.3221(6) 0.2135(11) 0.3731(7) 0.128(7) Uiso 0.480(12) 1 d D U P B 1
H32A H 0.321720 0.168519 0.391157 0.192 Uiso 0.480(12) 1 calc R U P B 1
H32B H 0.301073 0.252952 0.378953 0.192 Uiso 0.480(12) 1 calc R U P B 1
H32C H 0.307926 0.201001 0.339900 0.192 Uiso 0.480(12) 1 calc R U P B 1
C25B C 0.4121(5) 0.1998(6) 0.4751(4) 0.049(3) Uiso 0.520(12) 1 d . U P B 2
H25B H 0.400027 0.150729 0.464063 0.059 Uiso 0.520(12) 1 calc R U P B 2
C26B C 0.4213(5) 0.2494(7) 0.4451(4) 0.056(3) Uiso 0.520(12) 1 d . U P B 2
C27B C 0.4457(5) 0.3182(6) 0.4641(4) 0.045(3) Uiso 0.520(12) 1 d . U P B 2
H27B H 0.455625 0.351777 0.445356 0.054 Uiso 0.520(12) 1 calc R U P B 2
C29B C 0.4086(5) 0.2291(7) 0.3942(4) 0.075(4) Uiso 0.520(12) 1 d D U P B 2
C30B C 0.4503(7) 0.1645(9) 0.3960(7) 0.138(7) Uiso 0.520(12) 1 d D U P B 2
H30D H 0.448136 0.122935 0.415762 0.207 Uiso 0.520(12) 1 calc R U P B 2
H30E H 0.442649 0.145845 0.364487 0.207 Uiso 0.520(12) 1 calc R U P B 2
H30F H 0.485159 0.185942 0.408834 0.207 Uiso 0.520(12) 1 calc R U P B 2
C31B C 0.4148(6) 0.2877(7) 0.3643(5) 0.105(5) Uiso 0.520(12) 1 d D U P B 2
H31D H 0.405566 0.267769 0.332835 0.157 Uiso 0.520(12) 1 calc R U P B 2
H31E H 0.392283 0.330282 0.363358 0.157 Uiso 0.520(12) 1 calc R U P B 2
H31F H 0.450874 0.304630 0.376626 0.157 Uiso 0.520(12) 1 calc R U P B 2
C32B C 0.3566(5) 0.1860(7) 0.3735(5) 0.086(4) Uiso 0.520(12) 1 d D U P B 2
H32D H 0.355469 0.147734 0.395679 0.128 Uiso 0.520(12) 1 calc R U P B 2
H32E H 0.327957 0.221417 0.367352 0.128 Uiso 0.520(12) 1 calc R U P B 2
H32F H 0.353462 0.161629 0.344374 0.128 Uiso 0.520(12) 1 calc R U P B 2
C33 C 0.48277(18) 0.4083(3) 0.52909(17) 0.0483(11) Uani 1 1 d . . . . .
H33A H 0.514657 0.397528 0.556697 0.058 Uiso 1 1 calc R U . . .
H33B H 0.492492 0.434605 0.505741 0.058 Uiso 1 1 calc R U . . .
C34 C 0.47287(18) 0.4905(3) 0.58607(15) 0.0471(11) Uani 1 1 d . . . . .
H34A H 0.494162 0.533368 0.583646 0.057 Uiso 1 1 calc R U . . .
H34B H 0.495582 0.454596 0.609332 0.057 Uiso 1 1 calc R U . . .
C35 C 0.40565(16) 0.4684(3) 0.61969(14) 0.0433(11) Uani 1 1 d . . . . .
C36 C 0.43114(18) 0.5178(3) 0.60064(15) 0.0469(11) Uani 1 1 d . . . . .
C40 C 0.3642(2) 0.4931(4) 0.63032(16) 0.0630(15) Uani 1 1 d . . . . .
C37A C 0.4112(3) 0.5892(4) 0.5929(2) 0.0409(18) Uiso 0.675(9) 1 d . U P C 1
H37A H 0.426773 0.624315 0.579518 0.049 Uiso 0.675(9) 1 calc R U P C 1
C38A C 0.3698(3) 0.6146(4) 0.6032(3) 0.0460(18) Uiso 0.675(9) 1 d . U P C 1
C39A C 0.3459(3) 0.5614(5) 0.6214(3) 0.0482(19) Uiso 0.675(9) 1 d . U P C 1
H39A H 0.316329 0.575167 0.627197 0.058 Uiso 0.675(9) 1 calc R U P C 1
C41A C 0.3483(3) 0.6937(5) 0.5937(3) 0.060(2) Uiso 0.675(9) 1 d . U P C 1
C42A C 0.2953(3) 0.6922(5) 0.5536(3) 0.066(2) Uiso 0.675(9) 1 d . U P C 1
H42A H 0.281283 0.743359 0.547437 0.099 Uiso 0.675(9) 1 calc R U P C 1
H42B H 0.298661 0.672159 0.525686 0.099 Uiso 0.675(9) 1 calc R U P C 1
H42C H 0.271890 0.660036 0.561931 0.099 Uiso 0.675(9) 1 calc R U P C 1
C43A C 0.3827(4) 0.7469(5) 0.5791(4) 0.071(3) Uiso 0.675(9) 1 d . U P C 1
H43A H 0.367428 0.797357 0.573404 0.107 Uiso 0.675(9) 1 calc R U P C 1
H43B H 0.417260 0.749327 0.604082 0.107 Uiso 0.675(9) 1 calc R U P C 1
H43C H 0.385338 0.727863 0.550700 0.107 Uiso 0.675(9) 1 calc R U P C 1
C44A C 0.3423(4) 0.7278(6) 0.6372(4) 0.085(3) Uiso 0.675(9) 1 d . U P C 1
H44A H 0.328371 0.778862 0.630138 0.127 Uiso 0.675(9) 1 calc R U P C 1
H44B H 0.318719 0.696476 0.645813 0.127 Uiso 0.675(9) 1 calc R U P C 1
H44C H 0.376160 0.729393 0.663211 0.127 Uiso 0.675(9) 1 calc R U P C 1
C37B C 0.4322(8) 0.5997(10) 0.5997(6) 0.051(4) Uiso 0.325(9) 1 d . U P C 2
H37B H 0.455958 0.627926 0.591348 0.061 Uiso 0.325(9) 1 calc R U P C 2
C38B C 0.3946(8) 0.6320(11) 0.6126(6) 0.062(5) Uiso 0.325(9) 1 d . U P C 2
C39B C 0.3646(6) 0.5889(10) 0.6264(5) 0.046(4) Uiso 0.325(9) 1 d . U P C 2
H39B H 0.340262 0.614792 0.635175 0.056 Uiso 0.325(9) 1 calc R U P C 2
C41B C 0.3863(8) 0.7219(12) 0.6098(8) 0.081(6) Uiso 0.325(9) 1 d . U P C 2
C42B C 0.3306(11) 0.7358(19) 0.5834(10) 0.113(9) Uiso 0.325(9) 1 d . U P C 2
H42D H 0.310663 0.707788 0.597753 0.170 Uiso 0.325(9) 1 calc R U P C 2
H42E H 0.323522 0.789711 0.583872 0.170 Uiso 0.325(9) 1 calc R U P C 2
H42F H 0.320829 0.719106 0.551201 0.170 Uiso 0.325(9) 1 calc R U P C 2
C43B C 0.4208(10) 0.7604(14) 0.5922(9) 0.100(7) Uiso 0.325(9) 1 d . U P C 2
H43D H 0.456744 0.747871 0.611764 0.150 Uiso 0.325(9) 1 calc R U P C 2
H43E H 0.413135 0.744296 0.560154 0.150 Uiso 0.325(9) 1 calc R U P C 2
H43F H 0.415828 0.814901 0.592825 0.150 Uiso 0.325(9) 1 calc R U P C 2
C44B C 0.4058(12) 0.7455(19) 0.6637(11) 0.139(11) Uiso 0.325(9) 1 d . U P C 2
H44D H 0.383933 0.721242 0.677632 0.209 Uiso 0.325(9) 1 calc R U P C 2
H44E H 0.441680 0.729390 0.680264 0.209 Uiso 0.325(9) 1 calc R U P C 2
H44F H 0.403570 0.800282 0.666167 0.209 Uiso 0.325(9) 1 calc R U P C 2
C45 C 0.33426(19) 0.4390(4) 0.64804(17) 0.0716(18) Uani 1 1 d . . . . .
H45A H 0.299976 0.429330 0.623050 0.086 Uiso 1 1 calc R U . . .
H45B H 0.352990 0.390518 0.656217 0.086 Uiso 1 1 calc R U . . .
C46 C 0.36416(18) 0.4570(3) 0.73500(15) 0.0474(11) Uani 1 1 d . . . . .
C47 C 0.32711(19) 0.4701(4) 0.69038(18) 0.0750(19) Uani 1 1 d . . . . .
C51 C 0.36127(17) 0.4908(3) 0.77363(15) 0.0488(11) Uani 1 1 d . . . . .
C48A C 0.2817(3) 0.4982(5) 0.6855(3) 0.0481(19) Uiso 0.621(7) 1 d . U P D 1
H48A H 0.253147 0.494491 0.656455 0.058 Uiso 0.621(7) 1 calc R U P D 1
C49A C 0.2759(3) 0.5329(5) 0.7228(3) 0.0479(19) Uiso 0.621(7) 1 d . U P D 1
C50A C 0.3153(3) 0.5256(5) 0.7660(3) 0.0435(19) Uiso 0.621(7) 1 d . U P D 1
H50A H 0.310232 0.545912 0.792046 0.052 Uiso 0.621(7) 1 calc R U P D 1
C52A C 0.2278(4) 0.5806(5) 0.7154(3) 0.066(2) Uiso 0.621(7) 1 d . U P D 1
C53A C 0.2222(5) 0.6436(7) 0.6810(5) 0.097(4) Uiso 0.621(7) 1 d . U P D 1
H53A H 0.222360 0.622400 0.652052 0.145 Uiso 0.621(7) 1 calc R U P D 1
H53B H 0.189535 0.670113 0.674382 0.145 Uiso 0.621(7) 1 calc R U P D 1
H53C H 0.251024 0.678864 0.694214 0.145 Uiso 0.621(7) 1 calc R U P D 1
C54A C 0.2274(4) 0.6150(7) 0.7596(4) 0.088(3) Uiso 0.621(7) 1 d . U P D 1
H54A H 0.230984 0.575096 0.782320 0.131 Uiso 0.621(7) 1 calc R U P D 1
H54B H 0.256206 0.650403 0.772431 0.131 Uiso 0.621(7) 1 calc R U P D 1
H54C H 0.194717 0.641653 0.752598 0.131 Uiso 0.621(7) 1 calc R U P D 1
C55A C 0.1797(5) 0.5314(8) 0.6941(5) 0.109(4) Uiso 0.621(7) 1 d . U P D 1
H55A H 0.179080 0.508433 0.665392 0.163 Uiso 0.621(7) 1 calc R U P D 1
H55B H 0.180439 0.491840 0.716219 0.163 Uiso 0.621(7) 1 calc R U P D 1
H55C H 0.148786 0.562464 0.687128 0.163 Uiso 0.621(7) 1 calc R U P D 1
C48B C 0.2931(4) 0.5459(7) 0.6882(4) 0.042(3) Uiso 0.379(7) 1 d . U P D 2
H48B H 0.273414 0.567023 0.658565 0.051 Uiso 0.379(7) 1 calc R U P D 2
C49B C 0.2914(5) 0.5817(7) 0.7281(4) 0.044(3) Uiso 0.379(7) 1 d . U P D 2
C50B C 0.3273(4) 0.5586(7) 0.7709(4) 0.033(3) Uiso 0.379(7) 1 d . U P D 2
H50B H 0.330696 0.585045 0.798365 0.039 Uiso 0.379(7) 1 calc R U P D 2
C52B C 0.2545(5) 0.6492(8) 0.7216(5) 0.054(3) Uiso 0.379(7) 1 d . U P D 2
C53B C 0.2665(6) 0.7102(9) 0.6950(6) 0.069(4) Uiso 0.379(7) 1 d . U P D 2
H53D H 0.264651 0.690329 0.665073 0.104 Uiso 0.379(7) 1 calc R U P D 2
H53E H 0.241469 0.751099 0.689479 0.104 Uiso 0.379(7) 1 calc R U P D 2
H53F H 0.301396 0.729314 0.712731 0.104 Uiso 0.379(7) 1 calc R U P D 2
C54B C 0.2573(6) 0.6800(9) 0.7683(6) 0.072(4) Uiso 0.379(7) 1 d . U P D 2
H54D H 0.249366 0.639718 0.785820 0.109 Uiso 0.379(7) 1 calc R U P D 2
H54E H 0.292214 0.699152 0.786055 0.109 Uiso 0.379(7) 1 calc R U P D 2
H54F H 0.232286 0.720937 0.762803 0.109 Uiso 0.379(7) 1 calc R U P D 2
C55B C 0.1983(7) 0.6221(11) 0.6927(6) 0.078(5) Uiso 0.379(7) 1 d . U P D 2
H55D H 0.189254 0.581746 0.709489 0.117 Uiso 0.379(7) 1 calc R U P D 2
H55E H 0.174349 0.664287 0.687907 0.117 Uiso 0.379(7) 1 calc R U P D 2
H55F H 0.196129 0.603288 0.662485 0.117 Uiso 0.379(7) 1 calc R U P D 2
C56 C 0.40357(16) 0.4804(2) 0.82175(14) 0.0410(10) Uani 1 1 d . . . . .
H56A H 0.437459 0.482104 0.819020 0.049 Uiso 1 1 calc R U . . .
H56B H 0.402306 0.523255 0.841556 0.049 Uiso 1 1 calc R U . . .
C57 C 0.43024(15) 0.3457(3) 0.84526(14) 0.0378(9) Uani 1 1 d . . . . .
C58 C 0.40015(16) 0.4081(2) 0.84580(14) 0.0401(10) Uani 1 1 d . . . . .
C59 C 0.36874(17) 0.4021(3) 0.87084(15) 0.0453(11) Uani 1 1 d . . . . .
H59 H 0.348765 0.444525 0.872125 0.054 Uiso 1 1 calc R U . . .
C60 C 0.36540(17) 0.3374(3) 0.89381(15) 0.0448(10) Uani 1 1 d . . . . .
C61 C 0.39225(17) 0.2748(3) 0.88888(14) 0.0427(10) Uani 1 1 d . . . . .
H61 H 0.388890 0.228679 0.902856 0.051 Uiso 1 1 calc R U . . .
C62 C 0.42416(16) 0.2773(2) 0.86394(14) 0.0392(10) Uani 1 1 d . . . . .
C63 C 0.33648(18) 0.3376(3) 0.92648(17) 0.0510(12) Uani 1 1 d . . . . .
C64 C 0.2825(2) 0.3712(4) 0.9018(2) 0.0693(16) Uani 1 1 d . . . . .
H64A H 0.262637 0.340011 0.874849 0.104 Uiso 1 1 calc R U . . .
H64B H 0.264906 0.372691 0.923356 0.104 Uiso 1 1 calc R U . . .
H64C H 0.285483 0.422337 0.891401 0.104 Uiso 1 1 calc R U . . .
C65 C 0.3671(2) 0.3866(3) 0.96838(18) 0.0597(13) Uani 1 1 d . . . . .
H65A H 0.401732 0.365411 0.984385 0.090 Uiso 1 1 calc R U . . .
H65B H 0.369867 0.437720 0.957842 0.090 Uiso 1 1 calc R U . . .
H65C H 0.349290 0.388074 0.989797 0.090 Uiso 1 1 calc R U . . .
C66 C 0.3315(2) 0.2585(3) 0.9436(2) 0.0653(15) Uani 1 1 d . . . . .
H66A H 0.311930 0.226523 0.916924 0.098 Uiso 1 1 calc R U . . .
H66B H 0.366036 0.237042 0.960020 0.098 Uiso 1 1 calc R U . . .
H66C H 0.313475 0.261098 0.964762 0.098 Uiso 1 1 calc R U . . .
C67 C 0.44928(17) 0.2041(3) 0.85968(16) 0.0440(10) Uani 1 1 d . . . . .
H67A H 0.466477 0.181665 0.891009 0.053 Uiso 1 1 calc R U . . .
H67B H 0.422146 0.168673 0.840515 0.053 Uiso 1 1 calc R U . . .
C68 C 0.4920(2) 0.1485(3) 0.81336(16) 0.0523(12) Uani 1 1 d . . . . .
H68A H 0.503165 0.104984 0.834756 0.063 Uiso 1 1 calc R U . . .
H68B H 0.519685 0.158944 0.802031 0.063 Uiso 1 1 calc R U . . .
O1 O 0.41761(11) 0.25428(16) 0.75276(9) 0.0407(7) Uani 1 1 d . . . . .
O2 O 0.40994(11) 0.23701(18) 0.63434(10) 0.0487(8) Uani 1 1 d . . . . .
O3 O 0.46277(10) 0.30043(16) 0.58465(9) 0.0405(7) Uani 1 1 d . . . . .
O4 O 0.42013(11) 0.39546(18) 0.62685(10) 0.0465(7) Uani 1 1 d . . . . .
O5 O 0.40363(14) 0.41033(18) 0.73905(10) 0.0568(9) Uani 1 1 d . . . . .
O10 O 0.47310(11) 0.32236(18) 0.70881(10) 0.0473(8) Uani 1 1 d . . . . .
O6 O 0.46780(10) 0.35393(15) 0.82759(9) 0.0354(6) Uani 1 1 d . . . . .
O7 O 0.44888(11) 0.45431(18) 0.54190(10) 0.0479(8) Uani 1 1 d . . . . .
O8 O 0.48674(11) 0.21288(16) 0.83912(10) 0.0433(7) Uani 1 1 d . . . . .
Ti1 Ti 0.45286(3) 0.33988(4) 0.75896(2) 0.0369(2) Uani 1 1 d . . . . .
Ti2 Ti 0.45742(3) 0.30978(5) 0.64058(3) 0.0402(2) Uani 1 1 d . . . . .

loop_
_atom_site_aniso_label
_atom_site_aniso_U_11
_atom_site_aniso_U_22
_atom_site_aniso_U_33
_atom_site_aniso_U_23
_atom_site_aniso_U_13
_atom_site_aniso_U_12
C1 0.069(3) 0.045(3) 0.039(2) -0.003(2) 0.024(2) -0.018(2)
C2 0.105(4) 0.039(3) 0.036(2) -0.007(2) 0.023(3) -0.015(3)
C6 0.100(4) 0.065(3) 0.031(2) -0.003(2) 0.011(3) -0.054(3)
O9 0.039(3) 0.044(3) 0.053(4) 0.009(3) 0.007(3) -0.007(3)
C11 0.049(3) 0.093(4) 0.040(3) 0.005(3) 0.009(2) -0.032(3)
C12 0.047(3) 0.054(3) 0.041(2) 0.000(2) 0.009(2) -0.025(2)
C13 0.051(3) 0.068(3) 0.043(3) -0.001(2) 0.009(2) -0.027(3)
C14 0.053(3) 0.085(4) 0.040(3) 0.006(3) 0.004(2) -0.033(3)
C15 0.064(3) 0.061(3) 0.040(3) 0.006(2) 0.001(2) -0.032(3)
C16 0.067(3) 0.054(3) 0.039(3) 0.004(2) 0.006(2) -0.022(3)
C17 0.063(3) 0.046(3) 0.039(2) 0.000(2) 0.011(2) -0.023(2)
C18 0.061(3) 0.073(4) 0.048(3) 0.008(3) -0.008(2) -0.033(3)
C19 0.056(3) 0.085(4) 0.076(4) 0.001(3) -0.012(3) -0.027(3)
C20 0.088(4) 0.071(4) 0.058(3) -0.001(3) 0.001(3) -0.037(3)
C21 0.091(5) 0.085(4) 0.054(3) 0.017(3) -0.026(3) -0.042(4)
C22 0.066(3) 0.050(3) 0.045(3) -0.003(2) 0.016(2) -0.013(2)
C23 0.050(3) 0.050(3) 0.035(2) -0.0017(19) 0.016(2) -0.003(2)
C24 0.067(3) 0.054(3) 0.038(2) -0.003(2) 0.018(2) -0.013(2)
C28 0.057(3) 0.047(3) 0.042(2) 0.001(2) 0.023(2) -0.002(2)
C33 0.049(3) 0.048(3) 0.050(3) -0.001(2) 0.022(2) 0.001(2)
C34 0.051(3) 0.043(3) 0.040(2) -0.003(2) 0.011(2) -0.005(2)
C35 0.036(2) 0.054(3) 0.033(2) -0.0043(19) 0.0052(18) 0.008(2)
C36 0.051(3) 0.050(3) 0.037(2) -0.008(2) 0.013(2) 0.002(2)
C40 0.055(3) 0.098(4) 0.033(2) 0.006(3) 0.014(2) 0.024(3)
C45 0.038(3) 0.138(6) 0.036(3) -0.003(3) 0.012(2) 0.004(3)
C46 0.042(2) 0.058(3) 0.039(2) 0.004(2) 0.012(2) -0.004(2)
C47 0.038(3) 0.144(6) 0.042(3) 0.009(3) 0.015(2) 0.017(3)
C51 0.043(2) 0.063(3) 0.038(2) 0.008(2) 0.013(2) 0.009(2)
C56 0.038(2) 0.043(2) 0.039(2) -0.0005(18) 0.0119(18) 0.0086(19)
C57 0.030(2) 0.051(3) 0.031(2) -0.0024(18) 0.0099(17) -0.0023(19)
C58 0.037(2) 0.046(3) 0.034(2) -0.0025(18) 0.0102(17) 0.0036(19)
C59 0.040(2) 0.058(3) 0.040(2) -0.001(2) 0.018(2) 0.004(2)
C60 0.038(2) 0.055(3) 0.042(2) 0.000(2) 0.0154(19) -0.001(2)
C61 0.043(2) 0.049(3) 0.036(2) -0.0031(19) 0.0164(19) -0.009(2)
C62 0.036(2) 0.045(2) 0.034(2) -0.0034(18) 0.0100(18) -0.0038(19)
C63 0.047(3) 0.062(3) 0.050(3) -0.003(2) 0.025(2) -0.004(2)
C64 0.046(3) 0.095(4) 0.076(4) 0.002(3) 0.033(3) 0.006(3)
C65 0.065(3) 0.067(3) 0.053(3) -0.002(2) 0.030(3) 0.000(3)
C66 0.068(3) 0.074(4) 0.068(3) -0.005(3) 0.042(3) -0.014(3)
C67 0.046(2) 0.043(3) 0.045(2) 0.004(2) 0.020(2) -0.005(2)
C68 0.076(3) 0.037(3) 0.047(3) 0.000(2) 0.028(2) 0.007(2)
O1 0.0395(16) 0.0403(17) 0.0380(15) -0.0054(13) 0.0105(12) -0.0002(13)
O2 0.0455(17) 0.062(2) 0.0350(16) -0.0068(14) 0.0119(13) -0.0185(15)
O3 0.0368(15) 0.0463(17) 0.0335(15) -0.0016(13) 0.0083(12) -0.0039(13)
O4 0.0404(16) 0.054(2) 0.0441(17) -0.0073(14) 0.0152(13) -0.0077(14)
O5 0.079(2) 0.0483(19) 0.0384(17) 0.0034(14) 0.0181(16) 0.0190(18)
O10 0.0323(14) 0.071(2) 0.0349(16) -0.0069(14) 0.0092(12) -0.0097(15)
O6 0.0322(14) 0.0387(16) 0.0355(14) -0.0008(12) 0.0135(12) 0.0002(12)
O7 0.0440(17) 0.0530(19) 0.0416(17) -0.0067(14) 0.0110(13) 0.0038(14)
O8 0.0511(18) 0.0370(16) 0.0401(16) -0.0017(13) 0.0162(14) 0.0027(13)
Ti1 0.0296(4) 0.0454(5) 0.0320(4) -0.0005(3) 0.0079(3) -0.0043(3)
Ti2 0.0357(4) 0.0487(5) 0.0332(4) -0.0048(3) 0.0102(3) -0.0107(3)

loop_
_atom_type_symbol
_atom_type_description
_atom_type_scat_dispersion_real
_atom_type_scat_dispersion_imag
_atom_type_scat_source
C C 0.0181 0.0091 'International Tables Vol C Tables 4.2.6.8 and 6.1.1.4'
H H 0.0000 0.0000 'International Tables Vol C Tables 4.2.6.8 and 6.1.1.4'
O O 0.0492 0.0322 'International Tables Vol C Tables 4.2.6.8 and 6.1.1.4'
Ti Ti 0.2191 1.8069 'International Tables Vol C Tables 4.2.6.8 and 6.1.1.4'

loop_
_geom_angle_atom_site_label_1
_geom_angle_atom_site_label_2
_geom_angle_atom_site_label_3
_geom_angle
_geom_angle_site_symmetry_1
_geom_angle_site_symmetry_3
_geom_angle_publ_flag
O1 C1 C2 120.0(4) . . ?
O1 C1 C6 119.1(5) . . ?
C2 C1 C6 120.9(5) . . ?
C1 C2 C3A 124.2(5) . . ?
C1 C2 C3B 105.2(7) . . ?
C1 C2 C68 123.3(4) . . ?
C3A C2 C68 110.9(6) . . ?
C3B C2 C68 129.5(6) . . ?
C5B C6 C1 127.6(7) . . ?
C1 C6 C5A 112.9(6) . . ?
C5B C6 C11 104.8(7) . . ?
C1 C6 C11 121.6(5) . . ?
C5A C6 C11 124.6(5) . . ?
O9 O9 Ti1 98.0(3) 2_656 . ?
C2 C3A C4A 118.1(7) . . ?
C2 C3A H3A 121.0 . . ?
C4A C3A H3A 121.0 . . ?
C5A C4A C3A 116.7(7) . . ?
C5A C4A C7A 119.7(8) . . ?
C3A C4A C7A 123.6(8) . . ?
C4A C5A C6 126.3(7) . . ?
C4A C5A H5A 116.8 . . ?
C6 C5A H5A 116.8 . . ?
C9A C7A C10A 112.7(11) . . ?
C9A C7A C8A 109.2(11) . . ?
C10A C7A C8A 104.3(11) . . ?
C9A C7A C4A 108.5(9) . . ?
C10A C7A C4A 111.9(10) . . ?
C8A C7A C4A 110.2(10) . . ?
C7A C8A H8A1 109.5 . . ?
C7A C8A H8A2 109.5 . . ?
H8A1 C8A H8A2 109.5 . . ?
C7A C8A H8A3 109.5 . . ?
H8A1 C8A H8A3 109.5 . . ?
H8A2 C8A H8A3 109.5 . . ?
C7A C9A H9A1 109.5 . . ?
C7A C9A H9A2 109.5 . . ?
H9A1 C9A H9A2 109.5 . . ?
C7A C9A H9A3 109.5 . . ?
H9A1 C9A H9A3 109.5 . . ?
H9A2 C9A H9A3 109.5 . . ?
C7A C10A H10A 109.5 . . ?
C7A C10A H10B 109.5 . . ?
H10A C10A H10B 109.5 . . ?
C7A C10A H10C 109.5 . . ?
H10A C10A H10C 109.5 . . ?
H10B C10A H10C 109.5 . . ?
C4B C3B C2 130.3(11) . . ?
C4B C3B H3B 114.8 . . ?
C2 C3B H3B 114.8 . . ?
C3B C4B C5B 115.2(12) . . ?
C3B C4B C7B 122.8(13) . . ?
C5B C4B C7B 122.0(13) . . ?
C6 C5B C4B 113.6(11) . . ?
C6 C5B H5B 123.2 . . ?
C4B C5B H5B 123.2 . . ?
C4B C7B C10B 115.4(16) . . ?
C4B C7B C8B 110.6(15) . . ?
C10B C7B C8B 114.1(16) . . ?
C4B C7B C9B 107.1(14) . . ?
C10B C7B C9B 102.2(15) . . ?
C8B C7B C9B 106.5(15) . . ?
C7B C8B H8B1 109.5 . . ?
C7B C8B H8B2 109.5 . . ?
H8B1 C8B H8B2 109.5 . . ?
C7B C8B H8B3 109.5 . . ?
H8B1 C8B H8B3 109.5 . . ?
H8B2 C8B H8B3 109.5 . . ?
C7B C9B H9B1 109.5 . . ?
C7B C9B H9B2 109.5 . . ?
H9B1 C9B H9B2 109.5 . . ?
C7B C9B H9B3 109.5 . . ?
H9B1 C9B H9B3 109.5 . . ?
H9B2 C9B H9B3 109.5 . . ?
C7B C10B H10D 109.5 . . ?
C7B C10B H10E 109.5 . . ?
H10D C10B H10E 109.5 . . ?
C7B C10B H10F 109.5 . . ?
H10D C10B H10F 109.5 . . ?
H10E C10B H10F 109.5 . . ?
C13 C11 C6 110.4(5) . . ?
C13 C11 H11A 109.6 . . ?
C6 C11 H11A 109.6 . . ?
C13 C11 H11B 109.6 . . ?
C6 C11 H11B 109.6 . . ?
H11A C11 H11B 108.1 . . ?
O2 C12 C17 121.4(4) . . ?
O2 C12 C13 117.6(4) . . ?
C17 C12 C13 121.0(4) . . ?
C14 C13 C12 118.6(5) . . ?
C14 C13 C11 122.0(5) . . ?
C12 C13 C11 118.9(4) . . ?
C15 C14 C13 121.9(5) . . ?
C15 C14 H14 119.0 . . ?
C13 C14 H14 119.0 . . ?
C16 C15 C14 116.8(4) . . ?
C16 C15 C18 120.8(5) . . ?
C14 C15 C18 122.3(5) . . ?
C15 C16 C17 123.6(5) . . ?
C15 C16 H16 118.2 . . ?
C17 C16 H16 118.2 . . ?
C12 C17 C16 117.5(5) . . ?
C12 C17 C22 122.0(4) . . ?
C16 C17 C22 120.2(5) . . ?
C19 C18 C20 108.1(5) . . ?
C19 C18 C21 109.1(6) . . ?
C20 C18 C21 108.9(5) . . ?
C19 C18 C15 112.3(5) . . ?
C20 C18 C15 110.1(5) . . ?
C21 C18 C15 108.3(4) . . ?
C18 C19 H19A 109.5 . . ?
C18 C19 H19B 109.5 . . ?
H19A C19 H19B 109.5 . . ?
C18 C19 H19C 109.5 . . ?
H19A C19 H19C 109.5 . . ?
H19B C19 H19C 109.5 . . ?
C18 C20 H20A 109.5 . . ?
C18 C20 H20B 109.5 . . ?
H20A C20 H20B 109.5 . . ?
C18 C20 H20C 109.5 . . ?
H20A C20 H20C 109.5 . . ?
H20B C20 H20C 109.5 . . ?
C18 C21 H21A 109.5 . . ?
C18 C21 H21B 109.5 . . ?
H21A C21 H21B 109.5 . . ?
C18 C21 H21C 109.5 . . ?
H21A C21 H21C 109.5 . . ?
H21B C21 H21C 109.5 . . ?
C24 C22 C17 116.9(4) . . ?
C24 C22 H22A 108.1 . . ?
C17 C22 H22A 108.1 . . ?
C24 C22 H22B 108.1 . . ?
C17 C22 H22B 108.1 . . ?
H22A C22 H22B 107.3 . . ?
O3 C23 C24 120.0(4) . . ?
O3 C23 C28 119.0(4) . . ?
C24 C23 C28 121.0(4) . . ?
C23 C24 C25B 116.3(6) . . ?
C23 C24 C25A 118.3(6) . . ?
C23 C24 C22 121.5(4) . . ?
C25B C24 C22 120.4(6) . . ?
C25A C24 C22 119.7(6) . . ?
C27B C28 C23 120.4(6) . . ?
C23 C28 C27A 117.1(6) . . ?
C27B C28 C33 119.6(6) . . ?
C23 C28 C33 119.4(4) . . ?
C27A C28 C33 122.5(6) . . ?
C26A C25A C24 122.0(9) . . ?
C26A C25A H25A 119.0 . . ?
C24 C25A H25A 119.0 . . ?
C27A C26A C25A 117.0(10) . . ?
C27A C26A C29A 122.6(10) . . ?
C25A C26A C29A 120.4(10) . . ?
C26A C27A C28 122.9(10) . . ?
C26A C27A H27A 118.6 . . ?
C28 C27A H27A 118.6 . . ?
C31A C29A C26A 112.7(11) . . ?
C31A C29A C30A 118.4(11) . . ?
C26A C29A C30A 110.5(11) . . ?
C31A C29A C32A 105.7(11) . . ?
C26A C29A C32A 108.0(11) . . ?
C30A C29A C32A 100.3(10) . . ?
C29A C30A H30A 109.5 . . ?
C29A C30A H30B 109.5 . . ?
H30A C30A H30B 109.5 . . ?
C29A C30A H30C 109.5 . . ?
H30A C30A H30C 109.5 . . ?
H30B C30A H30C 109.5 . . ?
C29A C31A H31A 109.5 . . ?
C29A C31A H31B 109.5 . . ?
H31A C31A H31B 109.5 . . ?
C29A C31A H31C 109.5 . . ?
H31A C31A H31C 109.5 . . ?
H31B C31A H31C 109.5 . . ?
C29A C32A H32A 109.5 . . ?
C29A C32A H32B 109.5 . . ?
H32A C32A H32B 109.5 . . ?
C29A C32A H32C 109.5 . . ?
H32A C32A H32C 109.5 . . ?
H32B C32A H32C 109.5 . . ?
C26B C25B C24 123.4(9) . . ?
C26B C25B H25B 118.3 . . ?
C24 C25B H25B 118.3 . . ?
C25B C26B C27B 117.2(10) . . ?
C25B C26B C29B 121.6(10) . . ?
C27B C26B C29B 121.1(10) . . ?
C28 C27B C26B 120.5(10) . . ?
C28 C27B H27B 119.8 . . ?
C26B C27B H27B 119.8 . . ?
C31B C29B C26B 117.4(11) . . ?
C31B C29B C32B 114.6(10) . . ?
C26B C29B C32B 110.4(10) . . ?
C31B C29B C30B 105.1(10) . . ?
C26B C29B C30B 105.0(11) . . ?
C32B C29B C30B 102.4(10) . . ?
C29B C30B H30D 109.5 . . ?
C29B C30B H30E 109.5 . . ?
H30D C30B H30E 109.5 . . ?
C29B C30B H30F 109.5 . . ?
H30D C30B H30F 109.5 . . ?
H30E C30B H30F 109.5 . . ?
C29B C31B H31D 109.5 . . ?
C29B C31B H31E 109.5 . . ?
H31D C31B H31E 109.5 . . ?
C29B C31B H31F 109.5 . . ?
H31D C31B H31F 109.5 . . ?
H31E C31B H31F 109.5 . . ?
C29B C32B H32D 109.5 . . ?
C29B C32B H32E 109.5 . . ?
H32D C32B H32E 109.5 . . ?
C29B C32B H32F 109.5 . . ?
H32D C32B H32F 109.5 . . ?
H32E C32B H32F 109.5 . . ?
O7 C33 C28 108.0(4) . . ?
O7 C33 H33A 110.1 . . ?
C28 C33 H33A 110.1 . . ?
O7 C33 H33B 110.1 . . ?
C28 C33 H33B 110.1 . . ?
H33A C33 H33B 108.4 . . ?
O7 C34 C36 108.0(4) . . ?
O7 C34 H34A 110.1 . . ?
C36 C34 H34A 110.1 . . ?
O7 C34 H34B 110.1 . . ?
C36 C34 H34B 110.1 . . ?
H34A C34 H34B 108.4 . . ?
O4 C35 C40 119.1(5) . . ?
O4 C35 C36 120.0(4) . . ?
C40 C35 C36 120.9(5) . . ?
C37A C36 C35 114.3(5) . . ?
C35 C36 C37B 130.6(8) . . ?
C37A C36 C34 124.3(5) . . ?
C35 C36 C34 121.1(4) . . ?
C37B C36 C34 107.1(8) . . ?
C39A C40 C35 122.4(6) . . ?
C39A C40 C45 116.0(6) . . ?
C35 C40 C45 121.2(5) . . ?
C35 C40 C39B 105.4(7) . . ?
C45 C40 C39B 132.7(7) . . ?
C36 C37A C38A 125.5(7) . . ?
C36 C37A H37A 117.3 . . ?
C38A C37A H37A 117.3 . . ?
C37A C38A C39A 116.7(7) . . ?
C37A C38A C41A 124.1(7) . . ?
C39A C38A C41A 119.1(7) . . ?
C40 C39A C38A 120.1(7) . . ?
C40 C39A H39A 119.9 . . ?
C38A C39A H39A 119.9 . . ?
C38A C41A C42A 109.3(7) . . ?
C38A C41A C43A 112.2(7) . . ?
C42A C41A C43A 107.0(7) . . ?
C38A C41A C44A 111.3(7) . . ?
C42A C41A C44A 108.7(7) . . ?
C43A C41A C44A 108.2(7) . . ?
C41A C42A H42A 109.5 . . ?
C41A C42A H42B 109.5 . . ?
H42A C42A H42B 109.5 . . ?
C41A C42A H42C 109.5 . . ?
H42A C42A H42C 109.5 . . ?
H42B C42A H42C 109.5 . . ?
C41A C43A H43A 109.5 . . ?
C41A C43A H43B 109.5 . . ?
H43A C43A H43B 109.5 . . ?
C41A C43A H43C 109.5 . . ?
H43A C43A H43C 109.5 . . ?
H43B C43A H43C 109.5 . . ?
C41A C44A H44A 109.5 . . ?
C41A C44A H44B 109.5 . . ?
H44A C44A H44B 109.5 . . ?
C41A C44A H44C 109.5 . . ?
H44A C44A H44C 109.5 . . ?
H44B C44A H44C 109.5 . . ?
C38B C37B C36 112.5(15) . . ?
C38B C37B H37B 123.8 . . ?
C36 C37B H37B 123.8 . . ?
C39B C38B C37B 120.3(17) . . ?
C39B C38B C41B 119.4(16) . . ?
C37B C38B C41B 120.2(17) . . ?
C38B C39B C40 128.3(13) . . ?
C38B C39B H39B 115.8 . . ?
C40 C39B H39B 115.8 . . ?
C43B C41B C42B 115(2) . . ?
C43B C41B C44B 106(2) . . ?
C42B C41B C44B 113(2) . . ?
C43B C41B C38B 112.4(18) . . ?
C42B C41B C38B 107(2) . . ?
C44B C41B C38B 102.6(19) . . ?
C41B C42B H42D 109.5 . . ?
C41B C42B H42E 109.5 . . ?
H42D C42B H42E 109.5 . . ?
C41B C42B H42F 109.5 . . ?
H42D C42B H42F 109.5 . . ?
H42E C42B H42F 109.5 . . ?
C41B C43B H43D 109.5 . . ?
C41B C43B H43E 109.5 . . ?
H43D C43B H43E 109.5 . . ?
C41B C43B H43F 109.5 . . ?
H43D C43B H43F 109.5 . . ?
H43E C43B H43F 109.5 . . ?
C41B C44B H44D 109.5 . . ?
C41B C44B H44E 109.5 . . ?
H44D C44B H44E 109.5 . . ?
C41B C44B H44F 109.5 . . ?
H44D C44B H44F 109.5 . . ?
H44E C44B H44F 109.5 . . ?
C47 C45 C40 111.6(5) . . ?
C47 C45 H45A 109.3 . . ?
C40 C45 H45A 109.3 . . ?
C47 C45 H45B 109.3 . . ?
C40 C45 H45B 109.3 . . ?
H45A C45 H45B 108.0 . . ?
O5 C46 C51 120.9(4) . . ?
O5 C46 C47 117.5(4) . . ?
C51 C46 C47 121.7(5) . . ?
C48A C47 C46 119.2(5) . . ?
C48A C47 C45 119.2(5) . . ?
C46 C47 C45 120.5(5) . . ?
C46 C47 C48B 112.0(6) . . ?
C45 C47 C48B 122.5(6) . . ?
C50A C51 C46 114.8(5) . . ?
C46 C51 C50B 123.2(5) . . ?
C50A C51 C56 123.3(5) . . ?
C46 C51 C56 121.4(4) . . ?
C50B C51 C56 112.6(5) . . ?
C47 C48A C49A 119.8(7) . . ?
C47 C48A H48A 120.1 . . ?
C49A C48A H48A 120.1 . . ?
C50A C49A C48A 118.0(7) . . ?
C50A C49A C52A 121.5(7) . . ?
C48A C49A C52A 120.5(7) . . ?
C51 C50A C49A 123.8(7) . . ?
C51 C50A H50A 118.1 . . ?
C49A C50A H50A 118.1 . . ?
C54A C52A C53A 108.2(9) . . ?
C54A C52A C55A 107.9(9) . . ?
C53A C52A C55A 106.5(10) . . ?
C54A C52A C49A 114.0(8) . . ?
C53A C52A C49A 110.8(8) . . ?
C55A C52A C49A 109.2(8) . . ?
C52A C53A H53A 109.5 . . ?
C52A C53A H53B 109.5 . . ?
H53A C53A H53B 109.5 . . ?
C52A C53A H53C 109.5 . . ?
H53A C53A H53C 109.5 . . ?
H53B C53A H53C 109.5 . . ?
C52A C54A H54A 109.5 . . ?
C52A C54A H54B 109.5 . . ?
H54A C54A H54B 109.5 . . ?
C52A C54A H54C 109.5 . . ?
H54A C54A H54C 109.5 . . ?
H54B C54A H54C 109.5 . . ?
C52A C55A H55A 109.5 . . ?
C52A C55A H55B 109.5 . . ?
H55A C55A H55B 109.5 . . ?
C52A C55A H55C 109.5 . . ?
H55A C55A H55C 109.5 . . ?
H55B C55A H55C 109.5 . . ?
C49B C48B C47 123.5(9) . . ?
C49B C48B H48B 118.2 . . ?
C47 C48B H48B 118.2 . . ?
C50B C49B C48B 117.0(11) . . ?
C50B C49B C52B 123.6(11) . . ?
C48B C49B C52B 119.0(10) . . ?
C49B C50B C51 119.6(10) . . ?
C49B C50B H50B 120.2 . . ?
C51 C50B H50B 120.2 . . ?
C53B C52B C54B 109.6(12) . . ?
C53B C52B C49B 110.4(11) . . ?
C54B C52B C49B 111.8(11) . . ?
C53B C52B C55B 107.6(13) . . ?
C54B C52B C55B 109.2(12) . . ?
C49B C52B C55B 108.2(12) . . ?
C52B C53B H53D 109.5 . . ?
C52B C53B H53E 109.5 . . ?
H53D C53B H53E 109.5 . . ?
C52B C53B H53F 109.5 . . ?
H53D C53B H53F 109.5 . . ?
H53E C53B H53F 109.5 . . ?
C52B C54B H54D 109.5 . . ?
C52B C54B H54E 109.5 . . ?
H54D C54B H54E 109.5 . . ?
C52B C54B H54F 109.5 . . ?
H54D C54B H54F 109.5 . . ?
H54E C54B H54F 109.5 . . ?
C52B C55B H55D 109.5 . . ?
C52B C55B H55E 109.5 . . ?
H55D C55B H55E 109.5 . . ?
C52B C55B H55F 109.5 . . ?
H55D C55B H55F 109.5 . . ?
H55E C55B H55F 109.5 . . ?
C58 C56 C51 114.7(4) . . ?
C58 C56 H56A 108.6 . . ?
C51 C56 H56A 108.6 . . ?
C58 C56 H56B 108.6 . . ?
C51 C56 H56B 108.6 . . ?
H56A C56 H56B 107.6 . . ?
O6 C57 C62 120.1(4) . . ?
O6 C57 C58 118.8(4) . . ?
C62 C57 C58 121.0(4) . . ?
C59 C58 C57 117.8(4) . . ?
C59 C58 C56 121.4(4) . . ?
C57 C58 C56 120.8(4) . . ?
C60 C59 C58 122.8(4) . . ?
C60 C59 H59 118.6 . . ?
C58 C59 H59 118.6 . . ?
C59 C60 C61 117.5(4) . . ?
C59 C60 C63 120.4(4) . . ?
C61 C60 C63 121.9(4) . . ?
C60 C61 C62 122.0(4) . . ?
C60 C61 H61 119.0 . . ?
C62 C61 H61 119.0 . . ?
C57 C62 C61 118.3(4) . . ?
C57 C62 C67 125.3(4) . . ?
C61 C62 C67 116.4(4) . . ?
C65 C63 C64 109.0(4) . . ?
C65 C63 C66 108.8(4) . . ?
C64 C63 C66 109.1(4) . . ?
C65 C63 C60 107.7(4) . . ?
C64 C63 C60 110.2(4) . . ?
C66 C63 C60 112.0(4) . . ?
C63 C64 H64A 109.5 . . ?
C63 C64 H64B 109.5 . . ?
H64A C64 H64B 109.5 . . ?
C63 C64 H64C 109.5 . . ?
H64A C64 H64C 109.5 . . ?
H64B C64 H64C 109.5 . . ?
C63 C65 H65A 109.5 . . ?
C63 C65 H65B 109.5 . . ?
H65A C65 H65B 109.5 . . ?
C63 C65 H65C 109.5 . . ?
H65A C65 H65C 109.5 . . ?
H65B C65 H65C 109.5 . . ?
C63 C66 H66A 109.5 . . ?
C63 C66 H66B 109.5 . . ?
H66A C66 H66B 109.5 . . ?
C63 C66 H66C 109.5 . . ?
H66A C66 H66C 109.5 . . ?
H66B C66 H66C 109.5 . . ?
O8 C67 C62 113.2(3) . . ?
O8 C67 H67A 108.9 . . ?
C62 C67 H67A 108.9 . . ?
O8 C67 H67B 108.9 . . ?
C62 C67 H67B 108.9 . . ?
H67A C67 H67B 107.7 . . ?
O8 C68 C2 114.7(4) . . ?
O8 C68 H68A 108.6 . . ?
C2 C68 H68A 108.6 . . ?
O8 C68 H68B 108.6 . . ?
C2 C68 H68B 108.6 . . ?
H68A C68 H68B 107.6 . . ?
C1 O1 Ti1 152.1(3) . . ?
C12 O2 Ti2 147.4(3) . . ?
C23 O3 Ti2 155.8(3) . . ?
C35 O4 Ti2 163.6(3) . . ?
C46 O5 Ti1 163.4(3) . . ?
Ti1 O10 Ti1 98.78(13) . 2_656 ?
Ti1 O10 Ti2 152.07(17) . . ?
Ti1 O10 Ti2 108.17(14) 2_656 . ?
C57 O6 Ti1 122.3(2) . . ?
C57 O6 Ti2 123.7(2) . 2_656 ?
Ti1 O6 Ti2 102.12(12) . 2_656 ?
C33 O7 C34 114.4(3) . . ?
C68 O8 C67 114.6(3) . . ?
C68 O8 Ti2 123.6(3) . 2_656 ?
C67 O8 Ti2 120.6(2) . 2_656 ?
O1 Ti1 O5 103.73(15) . . ?
O1 Ti1 O10 95.97(14) . . ?
O5 Ti1 O10 105.67(14) . . ?
O1 Ti1 O10 110.83(14) . 2_656 ?
O5 Ti1 O10 144.69(16) . 2_656 ?
O10 Ti1 O10 78.16(14) . 2_656 ?
O1 Ti1 O6 95.53(12) . . ?
O5 Ti1 O6 95.37(13) . . ?
O10 Ti1 O6 152.80(12) . . ?
O10 Ti1 O6 74.72(12) 2_656 . ?
O1 Ti1 O9 174.79(19) . . ?
O5 Ti1 O9 72.90(19) . . ?
O10 Ti1 O9 88.83(19) . . ?
O10 Ti1 O9 72.11(18) 2_656 . ?
O6 Ti1 O9 80.98(17) . . ?
O1 Ti1 Ti1 119.17(9) . 2_656 ?
O5 Ti1 Ti1 124.86(12) . 2_656 ?
O10 Ti1 Ti1 41.40(9) . 2_656 ?
O10 Ti1 Ti1 39.83(9) 2_656 2_656 ?
O6 Ti1 Ti1 111.95(8) . 2_656 ?
O9 Ti1 Ti1 65.91(16) . 2_656 ?
O1 Ti1 Ti2 98.92(9) . 2_656 ?
O5 Ti1 Ti2 131.48(10) . 2_656 ?
O10 Ti1 Ti2 113.97(9) . 2_656 ?
O10 Ti1 Ti2 36.56(9) 2_656 2_656 ?
O6 Ti1 Ti2 39.66(8) . 2_656 ?
O9 Ti1 Ti2 80.89(14) . 2_656 ?
Ti1 Ti1 Ti2 76.19(3) 2_656 2_656 ?
O4 Ti2 O2 103.96(15) . . ?
O4 Ti2 O3 96.17(13) . . ?
O2 Ti2 O3 99.52(13) . . ?
O4 Ti2 O10 91.40(13) . . ?
O2 Ti2 O10 92.32(13) . . ?
O3 Ti2 O10 163.95(13) . . ?
O4 Ti2 O6 100.33(12) . 2_656 ?
O2 Ti2 O6 151.40(13) . 2_656 ?
O3 Ti2 O6 92.60(12) . 2_656 ?
O10 Ti2 O6 72.08(11) . 2_656 ?
O4 Ti2 O8 172.37(12) . 2_656 ?
O2 Ti2 O8 83.56(13) . 2_656 ?
O3 Ti2 O8 83.69(12) . 2_656 ?
O10 Ti2 O8 86.95(12) . 2_656 ?
O6 Ti2 O8 72.07(11) 2_656 2_656 ?
O4 Ti2 Ti1 104.70(10) . 2_656 ?
O2 Ti2 Ti1 119.22(10) . 2_656 ?
O3 Ti2 Ti1 128.71(9) . 2_656 ?
O10 Ti2 Ti1 35.27(8) . 2_656 ?
O6 Ti2 Ti1 38.23(7) 2_656 2_656 ?
O8 Ti2 Ti1 69.91(8) 2_656 2_656 ?

loop_
_geom_bond_atom_site_label_1
_geom_bond_atom_site_label_2
_geom_bond_distance
_geom_bond_site_symmetry_2
_geom_bond_publ_flag
C1 O1 1.357(5) . ?
C1 C2 1.392(7) . ?
C1 C6 1.394(7) . ?
C2 C3A 1.396(9) . ?
C2 C3B 1.466(14) . ?
C2 C68 1.499(7) . ?
C6 C5B 1.295(13) . ?
C6 C5A 1.475(10) . ?
C6 C11 1.523(8) . ?
O9 O9 1.440(13) 2_656 ?
O9 Ti1 2.314(6) . ?
C3A C4A 1.412(11) . ?
C3A H3A 0.9500 . ?
C4A C5A 1.386(11) . ?
C4A C7A 1.536(13) . ?
C5A H5A 0.9500 . ?
C7A C9A 1.492(14) . ?
C7A C10A 1.494(18) . ?
C7A C8A 1.505(17) . ?
C8A H8A1 0.9800 . ?
C8A H8A2 0.9800 . ?
C8A H8A3 0.9800 . ?
C9A H9A1 0.9800 . ?
C9A H9A2 0.9800 . ?
C9A H9A3 0.9800 . ?
C10A H10A 0.9800 . ?
C10A H10B 0.9800 . ?
C10A H10C 0.9800 . ?
C3B C4B 1.415(19) . ?
C3B H3B 0.9500 . ?
C4B C5B 1.416(19) . ?
C4B C7B 1.48(2) . ?
C5B H5B 0.9500 . ?
C7B C10B 1.54(3) . ?
C7B C8B 1.55(3) . ?
C7B C9B 1.64(3) . ?
C8B H8B1 0.9800 . ?
C8B H8B2 0.9800 . ?
C8B H8B3 0.9800 . ?
C9B H9B1 0.9800 . ?
C9B H9B2 0.9800 . ?
C9B H9B3 0.9800 . ?
C10B H10D 0.9800 . ?
C10B H10E 0.9800 . ?
C10B H10F 0.9800 . ?
C11 C13 1.502(7) . ?
C11 H11A 0.9900 . ?
C11 H11B 0.9900 . ?
C12 O2 1.370(5) . ?
C12 C17 1.383(7) . ?
C12 C13 1.400(7) . ?
C13 C14 1.399(6) . ?
C14 C15 1.393(8) . ?
C14 H14 0.9500 . ?
C15 C16 1.379(8) . ?
C15 C18 1.534(6) . ?
C16 C17 1.403(7) . ?
C16 H16 0.9500 . ?
C17 C22 1.522(7) . ?
C18 C19 1.522(9) . ?
C18 C20 1.523(9) . ?
C18 C21 1.528(8) . ?
C19 H19A 0.9800 . ?
C19 H19B 0.9800 . ?
C19 H19C 0.9800 . ?
C20 H20A 0.9800 . ?
C20 H20B 0.9800 . ?
C20 H20C 0.9800 . ?
C21 H21A 0.9800 . ?
C21 H21B 0.9800 . ?
C21 H21C 0.9800 . ?
C22 C24 1.518(7) . ?
C22 H22A 0.9900 . ?
C22 H22B 0.9900 . ?
C23 O3 1.357(5) . ?
C23 C24 1.392(7) . ?
C23 C28 1.394(6) . ?
C24 C25B 1.406(11) . ?
C24 C25A 1.429(11) . ?
C28 C27B 1.369(11) . ?
C28 C27A 1.456(13) . ?
C28 C33 1.492(7) . ?
C25A C26A 1.395(15) . ?
C25A H25A 0.9500 . ?
C26A C27A 1.371(16) . ?
C26A C29A 1.547(14) . ?
C27A H27A 0.9500 . ?
C29A C31A 1.464(13) . ?
C29A C30A 1.565(14) . ?
C29A C32A 1.594(14) . ?
C30A H30A 0.9800 . ?
C30A H30B 0.9800 . ?
C30A H30C 0.9800 . ?
C31A H31A 0.9800 . ?
C31A H31B 0.9800 . ?
C31A H31C 0.9800 . ?
C32A H32A 0.9800 . ?
C32A H32B 0.9800 . ?
C32A H32C 0.9800 . ?
C25B C26B 1.383(15) . ?
C25B H25B 0.9500 . ?
C26B C27B 1.414(15) . ?
C26B C29B 1.530(16) . ?
C27B H27B 0.9500 . ?
C29B C31B 1.455(13) . ?
C29B C32B 1.551(13) . ?
C29B C30B 1.625(15) . ?
C30B H30D 0.9800 . ?
C30B H30E 0.9800 . ?
C30B H30F 0.9800 . ?
C31B H31D 0.9800 . ?
C31B H31E 0.9800 . ?
C31B H31F 0.9800 . ?
C32B H32D 0.9800 . ?
C32B H32E 0.9800 . ?
C32B H32F 0.9800 . ?
C33 O7 1.427(5) . ?
C33 H33A 0.9900 . ?
C33 H33B 0.9900 . ?
C34 O7 1.430(5) . ?
C34 C36 1.496(7) . ?
C34 H34A 0.9900 . ?
C34 H34B 0.9900 . ?
C35 O4 1.350(5) . ?
C35 C40 1.402(7) . ?
C35 C36 1.405(7) . ?
C36 C37A 1.370(8) . ?
C36 C37B 1.456(18) . ?
C40 C39A 1.306(9) . ?
C40 C45 1.518(8) . ?
C40 C39B 1.708(19) . ?
C37A C38A 1.397(11) . ?
C37A H37A 0.9500 . ?
C38A C39A 1.402(12) . ?
C38A C41A 1.513(12) . ?
C39A H39A 0.9500 . ?
C41A C42A 1.527(12) . ?
C41A C43A 1.545(13) . ?
C41A C44A 1.556(13) . ?
C42A H42A 0.9800 . ?
C42A H42B 0.9800 . ?
C42A H42C 0.9800 . ?
C43A H43A 0.9800 . ?
C43A H43B 0.9800 . ?
C43A H43C 0.9800 . ?
C44A H44A 0.9800 . ?
C44A H44B 0.9800 . ?
C44A H44C 0.9800 . ?
C37B C38B 1.39(3) . ?
C37B H37B 0.9500 . ?
C38B C39B 1.33(3) . ?
C38B C41B 1.61(3) . ?
C39B H39B 0.9500 . ?
C41B C43B 1.46(3) . ?
C41B C42B 1.48(3) . ?
C41B C44B 1.61(4) . ?
C42B H42D 0.9800 . ?
C42B H42E 0.9800 . ?
C42B H42F 0.9800 . ?
C43B H43D 0.9800 . ?
C43B H43E 0.9800 . ?
C43B H43F 0.9800 . ?
C44B H44D 0.9800 . ?
C44B H44E 0.9800 . ?
C44B H44F 0.9800 . ?
C45 C47 1.517(8) . ?
C45 H45A 0.9900 . ?
C45 H45B 0.9900 . ?
C46 O5 1.351(6) . ?
C46 C51 1.379(7) . ?
C46 C47 1.395(7) . ?
C47 C48A 1.324(9) . ?
C47 C48B 1.639(14) . ?
C51 C50A 1.367(8) . ?
C51 C50B 1.518(12) . ?
C51 C56 1.520(6) . ?
C48A C49A 1.382(11) . ?
C48A H48A 0.9500 . ?
C49A C50A 1.378(10) . ?
C49A C52A 1.536(12) . ?
C50A H50A 0.9500 . ?
C52A C54A 1.513(14) . ?
C52A C53A 1.518(16) . ?
C52A C55A 1.526(16) . ?
C53A H53A 0.9800 . ?
C53A H53B 0.9800 . ?
C53A H53C 0.9800 . ?
C54A H54A 0.9800 . ?
C54A H54B 0.9800 . ?
C54A H54C 0.9800 . ?
C55A H55A 0.9800 . ?
C55A H55B 0.9800 . ?
C55A H55C 0.9800 . ?
C48B C49B 1.415(16) . ?
C48B H48B 0.9500 . ?
C49B C50B 1.386(15) . ?
C49B C52B 1.549(18) . ?
C50B H50B 0.9500 . ?
C52B C53B 1.48(2) . ?
C52B C54B 1.53(2) . ?
C52B C55B 1.56(2) . ?
C53B H53D 0.9800 . ?
C53B H53E 0.9800 . ?
C53B H53F 0.9800 . ?
C54B H54D 0.9800 . ?
C54B H54E 0.9800 . ?
C54B H54F 0.9800 . ?
C55B H55D 0.9800 . ?
C55B H55E 0.9800 . ?
C55B H55F 0.9800 . ?
C56 C58 1.511(6) . ?
C56 H56A 0.9900 . ?
C56 H56B 0.9900 . ?
C57 O6 1.378(5) . ?
C57 C62 1.386(6) . ?
C57 C58 1.399(6) . ?
C58 C59 1.394(6) . ?
C59 C60 1.378(7) . ?
C59 H59 0.9500 . ?
C60 C61 1.388(6) . ?
C60 C63 1.533(6) . ?
C61 C62 1.400(6) . ?
C61 H61 0.9500 . ?
C62 C67 1.512(6) . ?
C63 C65 1.527(7) . ?
C63 C64 1.529(7) . ?
C63 C66 1.530(8) . ?
C64 H64A 0.9800 . ?
C64 H64B 0.9800 . ?
C64 H64C 0.9800 . ?
C65 H65A 0.9800 . ?
C65 H65B 0.9800 . ?
C65 H65C 0.9800 . ?
C66 H66A 0.9800 . ?
C66 H66B 0.9800 . ?
C66 H66C 0.9800 . ?
C67 O8 1.441(5) . ?
C67 H67A 0.9900 . ?
C67 H67B 0.9900 . ?
C68 O8 1.439(5) . ?
C68 H68A 0.9900 . ?
C68 H68B 0.9900 . ?
O1 Ti1 1.784(3) . ?
O2 Ti2 1.814(3) . ?
O3 Ti2 1.818(3) . ?
O4 Ti2 1.803(3) . ?
O5 Ti1 1.788(3) . ?
O10 Ti1 1.890(3) . ?
O10 Ti1 1.951(3) 2_656 ?
O10 Ti2 2.013(3) . ?
O6 Ti1 2.032(3) . ?
O6 Ti2 2.096(3) 2_656 ?
O8 Ti2 2.249(3) 2_656 ?
Ti1 Ti1 2.9164(15) 2_656 ?
Ti1 Ti2 3.2107(10) 2_656 ?

loop_
_geom_torsion_atom_site_label_1
_geom_torsion_atom_site_label_2
_geom_torsion_atom_site_label_3
_geom_torsion_atom_site_label_4
_geom_torsion
_geom_torsion_site_symmetry_1
_geom_torsion_site_symmetry_2
_geom_torsion_site_symmetry_3
_geom_torsion_site_symmetry_4
_geom_torsion_publ_flag
O1 C1 C2 C3A -171.2(6) . . . . ?
C6 C1 C2 C3A 8.3(9) . . . . ?
O1 C1 C2 C3B 158.5(6) . . . . ?
C6 C1 C2 C3B -22.1(8) . . . . ?
O1 C1 C2 C68 -6.9(8) . . . . ?
C6 C1 C2 C68 172.6(5) . . . . ?
O1 C1 C6 C5B -146.2(9) . . . . ?
C2 C1 C6 C5B 34.3(12) . . . . ?
O1 C1 C6 C5A 171.7(5) . . . . ?
C2 C1 C6 C5A -7.8(8) . . . . ?
O1 C1 C6 C11 2.0(8) . . . . ?
C2 C1 C6 C11 -177.5(5) . . . . ?
C1 C2 C3A C4A -7.0(11) . . . . ?
C68 C2 C3A C4A -173.0(7) . . . . ?
C2 C3A C4A C5A 6.0(12) . . . . ?
C2 C3A C4A C7A -175.1(8) . . . . ?
C3A C4A C5A C6 -7.1(13) . . . . ?
C7A C4A C5A C6 174.0(8) . . . . ?
C1 C6 C5A C4A 7.8(11) . . . . ?
C11 C6 C5A C4A 177.2(7) . . . . ?
C5A C4A C7A C9A 69.5(11) . . . . ?
C3A C4A C7A C9A -109.4(10) . . . . ?
C5A C4A C7A C10A -165.5(10) . . . . ?
C3A C4A C7A C10A 15.7(14) . . . . ?
C5A C4A C7A C8A -49.9(13) . . . . ?
C3A C4A C7A C8A 131.2(11) . . . . ?
C1 C2 C3B C4B 12.2(16) . . . . ?
C68 C2 C3B C4B 176.3(11) . . . . ?
C2 C3B C4B C5B -8(2) . . . . ?
C2 C3B C4B C7B 171.7(14) . . . . ?
C1 C6 C5B C4B -26.3(16) . . . . ?
C11 C6 C5B C4B -178.6(10) . . . . ?
C3B C4B C5B C6 12.2(18) . . . . ?
C7B C4B C5B C6 -167.3(13) . . . . ?
C3B C4B C7B C10B -6(2) . . . . ?
C5B C4B C7B C10B 173.6(15) . . . . ?
C3B C4B C7B C8B 125.6(16) . . . . ?
C5B C4B C7B C8B -55(2) . . . . ?
C3B C4B C7B C9B -118.7(15) . . . . ?
C5B C4B C7B C9B 60.7(19) . . . . ?
C5B C6 C11 C13 -71.5(8) . . . . ?
C1 C6 C11 C13 134.1(5) . . . . ?
C5A C6 C11 C13 -34.4(8) . . . . ?
O2 C12 C13 C14 175.7(5) . . . . ?
C17 C12 C13 C14 -6.6(8) . . . . ?
O2 C12 C13 C11 -11.9(7) . . . . ?
C17 C12 C13 C11 165.8(5) . . . . ?
C6 C11 C13 C14 103.8(6) . . . . ?
C6 C11 C13 C12 -68.4(6) . . . . ?
C12 C13 C14 C15 1.4(8) . . . . ?
C11 C13 C14 C15 -170.8(5) . . . . ?
C13 C14 C15 C16 3.3(8) . . . . ?
C13 C14 C15 C18 -175.6(5) . . . . ?
C14 C15 C16 C17 -3.1(8) . . . . ?
C18 C15 C16 C17 175.9(5) . . . . ?
O2 C12 C17 C16 -175.6(4) . . . . ?
C13 C12 C17 C16 6.8(7) . . . . ?
O2 C12 C17 C22 10.0(7) . . . . ?
C13 C12 C17 C22 -167.6(5) . . . . ?
C15 C16 C17 C12 -1.9(8) . . . . ?
C15 C16 C17 C22 172.7(5) . . . . ?
C16 C15 C18 C19 176.4(5) . . . . ?
C14 C15 C18 C19 -4.7(8) . . . . ?
C16 C15 C18 C20 55.8(7) . . . . ?
C14 C15 C18 C20 -125.3(6) . . . . ?
C16 C15 C18 C21 -63.1(8) . . . . ?
C14 C15 C18 C21 115.8(7) . . . . ?
C12 C17 C22 C24 -98.2(6) . . . . ?
C16 C17 C22 C24 87.5(6) . . . . ?
O3 C23 C24 C25B -168.4(7) . . . . ?
C28 C23 C24 C25B 11.5(9) . . . . ?
O3 C23 C24 C25A 167.4(7) . . . . ?
C28 C23 C24 C25A -12.7(9) . . . . ?
O3 C23 C24 C22 -3.7(7) . . . . ?
C28 C23 C24 C22 176.1(5) . . . . ?
C17 C22 C24 C23 88.1(6) . . . . ?
C17 C22 C24 C25B -107.9(8) . . . . ?
C17 C22 C24 C25A -83.0(8) . . . . ?
O3 C23 C28 C27B 170.1(7) . . . . ?
C24 C23 C28 C27B -9.8(9) . . . . ?
O3 C23 C28 C27A -169.7(7) . . . . ?
C24 C23 C28 C27A 10.5(9) . . . . ?
O3 C23 C28 C33 -1.0(7) . . . . ?
C24 C23 C28 C33 179.2(5) . . . . ?
C23 C24 C25A C26A 12.7(14) . . . . ?
C22 C24 C25A C26A -176.0(9) . . . . ?
C24 C25A C26A C27A -10.3(18) . . . . ?
C24 C25A C26A C29A 169.0(10) . . . . ?
C25A C26A C27A C28 8.1(18) . . . . ?
C29A C26A C27A C28 -171.1(10) . . . . ?
C23 C28 C27A C26A -8.3(15) . . . . ?
C33 C28 C27A C26A -176.6(10) . . . . ?
C27A C26A C29A C31A -19.2(17) . . . . ?
C25A C26A C29A C31A 161.5(13) . . . . ?
C27A C26A C29A C30A 115.7(14) . . . . ?
C25A C26A C29A C30A -63.6(15) . . . . ?
C27A C26A C29A C32A -135.6(13) . . . . ?
C25A C26A C29A C32A 45.1(15) . . . . ?
C23 C24 C25B C26B -11.1(14) . . . . ?
C22 C24 C25B C26B -175.9(10) . . . . ?
C24 C25B C26B C27B 8.3(18) . . . . ?
C24 C25B C26B C29B -175.3(11) . . . . ?
C23 C28 C27B C26B 6.7(14) . . . . ?
C33 C28 C27B C26B 177.7(9) . . . . ?
C25B C26B C27B C28 -5.9(17) . . . . ?
C29B C26B C27B C28 177.7(10) . . . . ?
C25B C26B C29B C31B 174.0(12) . . . . ?
C27B C26B C29B C31B -9.7(17) . . . . ?
C25B C26B C29B C32B 40.1(16) . . . . ?
C27B C26B C29B C32B -143.6(11) . . . . ?
C25B C26B C29B C30B -69.7(15) . . . . ?
C27B C26B C29B C30B 106.6(13) . . . . ?
C27B C28 C33 O7 118.3(7) . . . . ?
C23 C28 C33 O7 -70.6(5) . . . . ?
C27A C28 C33 O7 97.5(8) . . . . ?
O4 C35 C36 C37A 176.9(5) . . . . ?
C40 C35 C36 C37A -1.4(7) . . . . ?
O4 C35 C36 C37B -163.3(10) . . . . ?
C40 C35 C36 C37B 18.5(12) . . . . ?
O4 C35 C36 C34 2.6(6) . . . . ?
C40 C35 C36 C34 -175.6(4) . . . . ?
O7 C34 C36 C37A -94.9(6) . . . . ?
O7 C34 C36 C35 78.8(5) . . . . ?
O7 C34 C36 C37B -112.4(8) . . . . ?
O4 C35 C40 C39A -175.3(6) . . . . ?
C36 C35 C40 C39A 3.0(8) . . . . ?
O4 C35 C40 C45 -2.2(6) . . . . ?
C36 C35 C40 C45 176.1(4) . . . . ?
O4 C35 C40 C39B 170.0(6) . . . . ?
C36 C35 C40 C39B -11.8(7) . . . . ?
C35 C36 C37A C38A 1.2(9) . . . . ?
C34 C36 C37A C38A 175.2(6) . . . . ?
C36 C37A C38A C39A -2.2(11) . . . . ?
C36 C37A C38A C41A -179.3(7) . . . . ?
C35 C40 C39A C38A -4.1(10) . . . . ?
C45 C40 C39A C38A -177.5(6) . . . . ?
C37A C38A C39A C40 3.6(11) . . . . ?
C41A C38A C39A C40 -179.1(7) . . . . ?
C37A C38A C41A C42A 109.0(9) . . . . ?
C39A C38A C41A C42A -68.0(9) . . . . ?
C37A C38A C41A C43A -9.5(11) . . . . ?
C39A C38A C41A C43A 173.5(8) . . . . ?
C37A C38A C41A C44A -131.0(8) . . . . ?
C39A C38A C41A C44A 52.0(10) . . . . ?
C35 C36 C37B C38B -12.8(19) . . . . ?
C34 C36 C37B C38B 179.7(12) . . . . ?
C36 C37B C38B C39B 4(2) . . . . ?
C36 C37B C38B C41B -175.0(14) . . . . ?
C37B C38B C39B C40 -1(3) . . . . ?
C41B C38B C39B C40 177.6(13) . . . . ?
C35 C40 C39B C38B 5.0(19) . . . . ?
C45 C40 C39B C38B 175.8(14) . . . . ?
C39B C38B C41B C43B -178(2) . . . . ?
C37B C38B C41B C43B 1(3) . . . . ?
C39B C38B C41B C42B -50(3) . . . . ?
C37B C38B C41B C42B 129(2) . . . . ?
C39B C38B C41B C44B 69(2) . . . . ?
C37B C38B C41B C44B -112(2) . . . . ?
C39A C40 C45 C47 -54.2(7) . . . . ?
C35 C40 C45 C47 132.3(5) . . . . ?
C39B C40 C45 C47 -37.3(10) . . . . ?
O5 C46 C47 C48A 162.3(6) . . . . ?
C51 C46 C47 C48A -18.5(10) . . . . ?
O5 C46 C47 C45 -6.0(8) . . . . ?
C51 C46 C47 C45 173.3(5) . . . . ?
O5 C46 C47 C48B -161.6(6) . . . . ?
C51 C46 C47 C48B 17.6(8) . . . . ?
C40 C45 C47 C48A 103.3(7) . . . . ?
C40 C45 C47 C46 -88.4(7) . . . . ?
C40 C45 C47 C48B 64.6(8) . . . . ?
O5 C46 C51 C50A -168.9(6) . . . . ?
C47 C46 C51 C50A 11.9(8) . . . . ?
O5 C46 C51 C50B 162.9(7) . . . . ?
C47 C46 C51 C50B -16.3(9) . . . . ?
O5 C46 C51 C56 3.3(7) . . . . ?
C47 C46 C51 C56 -175.9(5) . . . . ?
C46 C47 C48A C49A 17.5(12) . . . . ?
C45 C47 C48A C49A -174.1(7) . . . . ?
C47 C48A C49A C50A -11.0(12) . . . . ?
C47 C48A C49A C52A 166.6(8) . . . . ?
C46 C51 C50A C49A -5.4(11) . . . . ?
C56 C51 C50A C49A -177.5(7) . . . . ?
C48A C49A C50A C51 5.0(13) . . . . ?
C52A C49A C50A C51 -172.6(8) . . . . ?
C50A C49A C52A C54A -2.2(12) . . . . ?
C48A C49A C52A C54A -179.8(8) . . . . ?
C50A C49A C52A C53A 120.1(10) . . . . ?
C48A C49A C52A C53A -57.4(11) . . . . ?
C50A C49A C52A C55A -122.9(10) . . . . ?
C48A C49A C52A C55A 59.6(11) . . . . ?
C46 C47 C48B C49B -16.2(13) . . . . ?
C45 C47 C48B C49B -171.3(9) . . . . ?
C47 C48B C49B C50B 11.5(17) . . . . ?
C47 C48B C49B C52B -175.0(10) . . . . ?
C48B C49B C50B C51 -7.9(17) . . . . ?
C52B C49B C50B C51 179.0(10) . . . . ?
C46 C51 C50B C49B 10.2(14) . . . . ?
C56 C51 C50B C49B 171.4(9) . . . . ?
C50B C49B C52B C53B 114.6(14) . . . . ?
C48B C49B C52B C53B -58.4(16) . . . . ?
C50B C49B C52B C54B -7.7(18) . . . . ?
C48B C49B C52B C54B 179.3(12) . . . . ?
C50B C49B C52B C55B -127.9(14) . . . . ?
C48B C49B C52B C55B 59.1(16) . . . . ?
C50A C51 C56 C58 90.2(7) . . . . ?
C46 C51 C56 C58 -81.3(6) . . . . ?
C50B C51 C56 C58 117.1(6) . . . . ?
O6 C57 C58 C59 -169.2(4) . . . . ?
C62 C57 C58 C59 8.0(6) . . . . ?
O6 C57 C58 C56 8.1(6) . . . . ?
C62 C57 C58 C56 -174.6(4) . . . . ?
C51 C56 C58 C59 -84.4(5) . . . . ?
C51 C56 C58 C57 98.4(5) . . . . ?
C57 C58 C59 C60 -1.5(6) . . . . ?
C56 C58 C59 C60 -178.9(4) . . . . ?
C58 C59 C60 C61 -4.2(7) . . . . ?
C58 C59 C60 C63 171.1(4) . . . . ?
C59 C60 C61 C62 3.7(6) . . . . ?
C63 C60 C61 C62 -171.5(4) . . . . ?
O6 C57 C62 C61 168.8(3) . . . . ?
C58 C57 C62 C61 -8.4(6) . . . . ?
O6 C57 C62 C67 -11.3(6) . . . . ?
C58 C57 C62 C67 171.5(4) . . . . ?
C60 C61 C62 C57 2.4(6) . . . . ?
C60 C61 C62 C67 -177.5(4) . . . . ?
C59 C60 C63 C65 -67.5(6) . . . . ?
C61 C60 C63 C65 107.5(5) . . . . ?
C59 C60 C63 C64 51.2(6) . . . . ?
C61 C60 C63 C64 -133.7(5) . . . . ?
C59 C60 C63 C66 172.9(4) . . . . ?
C61 C60 C63 C66 -12.1(6) . . . . ?
C57 C62 C67 O8 7.9(6) . . . . ?
C61 C62 C67 O8 -172.2(4) . . . . ?
C1 C2 C68 O8 40.2(7) . . . . ?
C3A C2 C68 O8 -153.6(5) . . . . ?
C3B C2 C68 O8 -121.4(9) . . . . ?
C2 C1 O1 Ti1 69.0(8) . . . . ?
C6 C1 O1 Ti1 -110.5(7) . . . . ?
C17 C12 O2 Ti2 53.6(8) . . . . ?
C13 C12 O2 Ti2 -128.7(5) . . . . ?
C24 C23 O3 Ti2 -49.2(9) . . . . ?
C28 C23 O3 Ti2 131.0(6) . . . . ?
C40 C35 O4 Ti2 -145.1(9) . . . . ?
C36 C35 O4 Ti2 36.7(12) . . . . ?
C51 C46 O5 Ti1 40.0(13) . . . . ?
C47 C46 O5 Ti1 -140.7(10) . . . . ?
C62 C57 O6 Ti1 94.6(4) . . . . ?
C58 C57 O6 Ti1 -88.1(4) . . . . ?
C62 C57 O6 Ti2 -41.4(5) . . . 2_656 ?
C58 C57 O6 Ti2 135.8(3) . . . 2_656 ?
C28 C33 O7 C34 136.6(4) . . . . ?
C36 C34 O7 C33 -164.2(4) . . . . ?
C2 C68 O8 C67 61.2(5) . . . . ?
C2 C68 O8 Ti2 -131.4(4) . . . 2_656 ?
C62 C67 O8 C68 -150.0(4) . . . . ?
C62 C67 O8 Ti2 42.2(4) . . . 2_656 ?
C1 O1 Ti1 O5 144.0(6) . . . . ?
C1 O1 Ti1 O10 36.2(6) . . . . ?
C1 O1 Ti1 O10 -43.3(6) . . . 2_656 ?
C1 O1 Ti1 O6 -119.1(6) . . . . ?
C1 O1 Ti1 Ti1 -0.1(6) . . . 2_656 ?
C1 O1 Ti1 Ti2 -79.2(6) . . . 2_656 ?
C46 O5 Ti1 O1 65.4(11) . . . . ?
C46 O5 Ti1 O10 165.8(11) . . . . ?
C46 O5 Ti1 O10 -102.6(11) . . . 2_656 ?
C46 O5 Ti1 O6 -31.6(11) . . . . ?
C46 O5 Ti1 O9 -110.4(11) . . . . ?
C46 O5 Ti1 Ti1 -153.1(11) . . . 2_656 ?
C46 O5 Ti1 Ti2 -50.0(12) . . . 2_656 ?
Ti1 O10 Ti1 O1 -128.48(14) 2_656 . . . ?
Ti2 O10 Ti1 O1 66.7(4) . . . . ?
Ti1 O10 Ti1 O5 125.42(16) 2_656 . . . ?
Ti2 O10 Ti1 O5 -39.4(4) . . . . ?
Ti1 O10 Ti1 O10 -18.4(2) 2_656 . . 2_656 ?
Ti2 O10 Ti1 O10 176.8(3) . . . 2_656 ?
Ti1 O10 Ti1 O6 -13.9(4) 2_656 . . . ?
Ti2 O10 Ti1 O6 -178.7(3) . . . . ?
Ti1 O10 Ti1 O9 53.56(18) 2_656 . . . ?
Ti2 O10 Ti1 O9 -111.2(4) . . . . ?
Ti2 O10 Ti1 Ti1 -164.8(5) . . . 2_656 ?
Ti1 O10 Ti1 Ti2 -25.94(16) 2_656 . . 2_656 ?
Ti2 O10 Ti1 Ti2 169.3(3) . . . 2_656 ?
C35 O4 Ti2 O2 177.1(10) . . . . ?
C35 O4 Ti2 O3 -81.5(10) . . . . ?
C35 O4 Ti2 O10 84.4(10) . . . . ?
C35 O4 Ti2 O6 12.3(10) . . . 2_656 ?
C35 O4 Ti2 Ti1 51.3(10) . . . 2_656 ?
C12 O2 Ti2 O4 63.2(6) . . . . ?
C12 O2 Ti2 O3 -35.6(6) . . . . ?
C12 O2 Ti2 O10 155.2(6) . . . . ?
C12 O2 Ti2 O6 -149.5(5) . . . 2_656 ?
C12 O2 Ti2 O8 -118.1(6) . . . 2_656 ?
C12 O2 Ti2 Ti1 179.2(5) . . . 2_656 ?
C23 O3 Ti2 O4 -74.4(7) . . . . ?
C23 O3 Ti2 O2 30.9(7) . . . . ?
C23 O3 Ti2 O10 167.9(6) . . . . ?
C23 O3 Ti2 O6 -175.1(7) . . . 2_656 ?
C23 O3 Ti2 O8 113.3(7) . . . 2_656 ?
C23 O3 Ti2 Ti1 171.2(6) . . . 2_656 ?

loop_
_platon_squeeze_void_nr
_platon_squeeze_void_average_x
_platon_squeeze_void_average_y
_platon_squeeze_void_average_z
_platon_squeeze_void_volume
_platon_squeeze_void_count_electrons
_platon_squeeze_void_content
1 0.000 0.500 0.000 423 -4 ' '
2 0.000 0.862 0.250 107 24 ' '
3 0.000 0.500 0.500 423 -4 ' '
4 0.000 0.138 0.750 107 24 ' '
5 0.218 0.145 0.250 20 0 ' '
6 0.218 0.855 0.750 20 0 ' '
7 0.282 0.645 0.250 20 0 ' '
8 0.282 0.355 0.750 20 0 ' '
9 0.500 1.000 0.500 423 -4 ' '
10 0.500 0.000 1.000 423 -4 ' '
11 0.500 0.362 0.250 107 24 ' '
12 0.500 0.638 0.750 107 24 ' '
13 0.718 0.645 0.250 20 0 ' '
14 0.718 0.355 0.750 20 0 ' '
15 0.782 0.145 0.250 20 0 ' '
16 0.782 0.855 0.750 20 0 ' '
